data_2210197
loop_
_publ_author_name
'Da-Bin Qin'
'Lin-Hai Jin'
'Shao-Jin Gu'
'Huan-Xia zhang'

_publ_section_title
;3(5,10)-Anthracena-7(1,3)-benzena-1,5(1,3)-diimidazolacyclooctaphane-1,3-diium
 bis(hexafluorophosphate) acetonitrile trisolvate
;
_journal_coeditor_code CV2098
_journal_issue 9
_journal_name_full 'Acta Crystallographica Section E'
_journal_page_first o4176
_journal_page_last o4177
_journal_paper_doi 10.1107/S1600536806033216
_journal_volume 62
_journal_year 2006
_chemical_formula_iupac 'C30 H26 N4 2+, 2P F6 -, 3C2 H3 N'
_chemical_formula_moiety 'C36 H35 F12 N7 P2'
_chemical_formula_sum 'C36 H35 F12 N7 P2'
_chemical_formula_weight 855.65
_chemical_name_systematic
;3(5,10)-Anthracena-7(1,3)-benzena-1,5(1,3)-diimidazolacyclooctaphane-1,3-diium
dihexafluorophosphate
 acetonitrile trisolvate
;
_space_group_IT_number 14
_symmetry_cell_setting monoclinic
_symmetry_space_group_name_Hall '-P 2ybc'
_symmetry_space_group_name_H-M 'P 1 21/c 1'
_atom_sites_solution_hydrogens geom
_atom_sites_solution_primary direct
_atom_sites_solution_secondary difmap
_audit_creation_method SHELXL-97
_cell_angle_alpha 90.00
_cell_angle_beta 98.506(5)
_cell_angle_gamma 90.00
_cell_formula_units_Z 4
_cell_length_a 8.643(2)
_cell_length_b 22.391(6)
_cell_length_c 20.983(5)
_cell_measurement_reflns_used 3267
_cell_measurement_temperature 294(2)
_cell_measurement_theta_max 21.10
_cell_measurement_theta_min 2.60
_cell_volume 4016.1(17)
_computing_cell_refinement SMART
_computing_data_collection 'SMART (Bruker, 1997)'
_computing_data_reduction 'SAINT (Bruker, 1998)'
_computing_molecular_graphics 'SHELXTL (Bruker, 1998)'
_computing_publication_material SHELXTL
_computing_structure_refinement 'SHELXL97 (Sheldrick, 1997)'
_computing_structure_solution 'SHELXS97 (Sheldrick, 1997)'
_diffrn_ambient_temperature 294(2)
_diffrn_measured_fraction_theta_full 0.999
_diffrn_measured_fraction_theta_max 0.999
_diffrn_measurement_device_type 'Bruker SMART CCD area-detector'
_diffrn_measurement_method '\f and \w'
_diffrn_radiation_monochromator graphite
_diffrn_radiation_source 'fine-focus sealed tube'
_diffrn_radiation_type MoK\a
_diffrn_radiation_wavelength 0.71073
_diffrn_reflns_av_R_equivalents 0.0583
_diffrn_reflns_av_sigmaI/netI 0.0665
_diffrn_reflns_limit_h_max 9
_diffrn_reflns_limit_h_min -10
_diffrn_reflns_limit_k_max 25
_diffrn_reflns_limit_k_min -26
_diffrn_reflns_limit_l_max 16
_diffrn_reflns_limit_l_min -24
_diffrn_reflns_number 20280
_diffrn_reflns_theta_full 25.01
_diffrn_reflns_theta_max 25.01
_diffrn_reflns_theta_min 1.34
_diffrn_standards_decay_% 0
_diffrn_standards_interval_count 0
_diffrn_standards_number 0
_exptl_absorpt_coefficient_mu 0.200
_exptl_absorpt_correction_T_max 0.965
_exptl_absorpt_correction_T_min 0.949
_exptl_absorpt_correction_type multi-scan
_exptl_absorpt_process_details '(SADABS; Sheldrick, 1996)'
_exptl_crystal_colour yellow
_exptl_crystal_density_diffrn 1.415
_exptl_crystal_density_method 'not measured'
_exptl_crystal_description block
_exptl_crystal_F_000 1752
_exptl_crystal_size_max 0.40
_exptl_crystal_size_mid 0.22
_exptl_crystal_size_min 0.18
_refine_diff_density_max 0.256
_refine_diff_density_min -0.232
_refine_ls_extinction_method none
_refine_ls_goodness_of_fit_ref 1.025
_refine_ls_hydrogen_treatment constr
_refine_ls_matrix_type full
_refine_ls_number_parameters 627
_refine_ls_number_reflns 7086
_refine_ls_number_restraints 282
_refine_ls_restrained_S_all 1.096
_refine_ls_R_factor_all 0.1421
_refine_ls_R_factor_gt 0.0542
_refine_ls_shift/su_max 0.005
_refine_ls_shift/su_mean 0.000
_refine_ls_structure_factor_coef Fsqd
_refine_ls_weighting_details 'calc w=1/[\s^2^(Fo^2^)+(0.0813P)^2^+0.3116P] where P=(Fo^2^+2Fc^2^)/3'
_refine_ls_weighting_scheme calc
_refine_ls_wR_factor_gt 0.1338
_refine_ls_wR_factor_ref 0.1794
_reflns_number_gt 3197
_reflns_number_total 7086
_reflns_threshold_expression I>2\s(I)
_cod_data_source_file cv2098.cif
_cod_data_source_block I
_cod_depositor_comments
;
The following automatic conversions were performed:
'_symmetry_cell_setting' value 'Monoclinic' changed to 'monoclinic'
according to '/home/saulius/struct/CIF-dictionaries/cif_core.dic'
dictionary named 'cif_core.dic' version 2.4.1 from 2010-06-29.

Automatic conversion script
Id: cif_fix_enum 1527 2010-12-29 10:47:43Z saulius 

The following automatic conversions were performed:

'_symmetry_cell_setting' value 'Monoclinic' changed to 'monoclinic'
according to /home/saulius/struct/CIF-dictionaries/cif_core.dic
dictionary named 'cif_core.dic' version 2.4.1 from 2010-06-29.

Automatic conversion script
Id: cif_fix_values 1715 2011-07-08 13:25:40Z adriana 
;
_cod_original_cell_volume 4015.9(18)
_cod_original_sg_symbol_H-M 'P 21/c'
_cod_database_code 2210197
_cod_database_fobs_code 2210197

loop_
_symmetry_equiv_pos_as_xyz
'x, y, z'
'-x, y+1/2, -z+1/2'
'-x, -y, -z'
'x, -y-1/2, z-1/2'

loop_
_atom_site_type_symbol
_atom_site_label
_atom_site_fract_x
_atom_site_fract_y
_atom_site_fract_z
_atom_site_U_iso_or_equiv
_atom_site_adp_type
_atom_site_calc_flag
_atom_site_refinement_flags
_atom_site_occupancy
_atom_site_disorder_assembly
_atom_site_disorder_group
N N1 0.31769(5) 0.20021(2) 0.76432(2) 0.05763(17) Uani d . 1 . .
N N2 0.06948(5) 0.20296(2) 0.76325(2) 0.06008(17) Uani d . 1 . .
N N3 0.04000(5) 0.47948(2) 0.75493(2) 0.06113(18) Uani d . 1 . .
N N4 0.28406(5) 0.489922(19) 0.75031(2) 0.05270(16) Uani d . 1 . .
C C1 0.18940(6) 0.23054(3) 0.74398(3) 0.0598(2) Uani d . 1 . .
H H1 0.1841 0.2656 0.7200 0.072 Uiso calc R 1 . .
C C2 0.27765(8) 0.15102(3) 0.79687(3) 0.0719(2) Uani d . 1 . .
H H2 0.3455 0.1217 0.8158 0.086 Uiso calc R 1 . .
C C3 0.12416(8) 0.15290(3) 0.79641(3) 0.0700(2) Uani d . 1 . .
H H3 0.0646 0.1252 0.8152 0.084 Uiso calc R 1 . .
C C4 -0.09118(7) 0.22742(3) 0.75532(3) 0.0740(3) Uani d . 1 . .
H H4A -0.1600 0.1992 0.7722 0.089 Uiso calc R 1 . .
H H4B -0.1289 0.2332 0.7099 0.089 Uiso calc R 1 . .
C C5 -0.09480(6) 0.28581(3) 0.79008(3) 0.0613(2) Uani d . 1 . .
C C6 -0.07709(9) 0.28737(3) 0.85588(3) 0.0919(3) Uani d . 1 . .
H H6 -0.0683 0.2519 0.8793 0.110 Uiso calc R 1 . .
C C7 -0.07226(11) 0.34103(3) 0.88741(4) 0.1172(4) Uani d . 1 . .
H H7 -0.0594 0.3417 0.9322 0.141 Uiso calc R 1 . .
C C8 -0.08601(9) 0.39382(3) 0.85398(3) 0.0959(3) Uani d . 1 . .
H H8 -0.0828 0.4299 0.8761 0.115 Uiso calc R 1 . .
C C9 -0.10452(7) 0.39349(3) 0.78793(3) 0.0639(2) Uani d . 1 . .
C C10 -0.10949(6) 0.33929(3) 0.75669(3) 0.0600(2) Uani d . 1 . .
H H10 -0.1231 0.3386 0.7119 0.072 Uiso calc R 1 . .
C C11 -0.11519(7) 0.45062(3) 0.74997(4) 0.0784(3) Uani d . 1 . .
H H11A -0.1542 0.4422 0.7051 0.094 Uiso calc R 1 . .
H H11B -0.1882 0.4775 0.7662 0.094 Uiso calc R 1 . .
C C12 0.08681(7) 0.53064(3) 0.78782(3) 0.0683(2) Uani d . 1 . .
H H12 0.0245 0.5561 0.8082 0.082 Uiso calc R 1 . .
C C13 0.23964(7) 0.53701(3) 0.78499(3) 0.0645(2) Uani d . 1 . .
H H13 0.3038 0.5678 0.8032 0.077 Uiso calc R 1 . .
C C14 0.16111(6) 0.45565(3) 0.73253(3) 0.0584(2) Uani d . 1 . .
H H14 0.1599 0.4208 0.7084 0.070 Uiso calc R 1 . .
C C15 0.44488(6) 0.47660(2) 0.73930(3) 0.0594(2) Uani d . 1 . .
H H15A 0.5187 0.4973 0.7711 0.071 Uiso calc R 1 . .
H H15B 0.4599 0.4907 0.6969 0.071 Uiso calc R 1 . .
C C16 0.47477(6) 0.41040(2) 0.74405(3) 0.04751(19) Uani d . 1 . .
C C17 0.46887(6) 0.38192(3) 0.80294(3) 0.0512(2) Uani d . 1 . .
C C18 0.45183(7) 0.41443(3) 0.85971(3) 0.0692(2) Uani d . 1 . .
H H18 0.4488 0.4559 0.8584 0.083 Uiso calc R 1 . .
C C19 0.43994(9) 0.38580(3) 0.91545(3) 0.0893(3) Uani d . 1 . .
H H19 0.4264 0.4079 0.9517 0.107 Uiso calc R 1 . .
C C20 0.44760(9) 0.32369(3) 0.91951(3) 0.0950(3) Uani d . 1 . .
H H20 0.4402 0.3048 0.9584 0.114 Uiso calc R 1 . .
C C21 0.46566(8) 0.29078(3) 0.86726(3) 0.0763(3) Uani d . 1 . .
H H21 0.4717 0.2494 0.8709 0.092 Uiso calc R 1 . .
C C22 0.47565(6) 0.31802(3) 0.80672(3) 0.0533(2) Uani d . 1 . .
C C23 0.48902(6) 0.28476(2) 0.75121(3) 0.05025(19) Uani d . 1 . .
C C24 0.50832(6) 0.31296(2) 0.69371(3) 0.04952(19) Uani d . 1 . .
C C25 0.53633(7) 0.28147(3) 0.63734(3) 0.0717(2) Uani d . 1 . .
H H25 0.5385 0.2399 0.6381 0.086 Uiso calc R 1 . .
C C26 0.55955(9) 0.30999(3) 0.58355(3) 0.0917(3) Uani d . 1 . .
H H26 0.5783 0.2881 0.5478 0.110 Uiso calc R 1 . .
C C27 0.55590(9) 0.37184(3) 0.58048(3) 0.0920(3) Uani d . 1 . .
H H27 0.5754 0.3909 0.5431 0.110 Uiso calc R 1 . .
C C28 0.52456(7) 0.40490(3) 0.63078(3) 0.0694(2) Uani d . 1 . .
H H28 0.5181 0.4462 0.6269 0.083 Uiso calc R 1 . .
C C29 0.50126(6) 0.37734(2) 0.68980(3) 0.04805(19) Uani d . 1 . .
C C30 0.47742(6) 0.21771(3) 0.75480(3) 0.0701(2) Uani d . 1 . .
H H30A 0.5021 0.2001 0.7153 0.084 Uiso calc R 1 . .
H H30B 0.5523 0.2029 0.7903 0.084 Uiso calc R 1 . .
P P1 0.26736(2) 0.603967(8) 0.597190(8) 0.07065(7) Uani d D 1 . .
P P2 0.28659(2) 0.408383(8) 0.102339(9) 0.06710(6) Uani d D 1 . .
F F1 0.36670(15) 0.55203(5) 0.57483(6) 0.1373(5) Uani d PDU 0.3571(3) A 1
F F2 0.41510(12) 0.64165(5) 0.58128(5) 0.1000(4) Uani d PDU 0.3571(3) A 1
F F3 0.19544(18) 0.66224(5) 0.61787(8) 0.1638(6) Uani d PDU 0.3571(3) A 1
F F4 0.14031(12) 0.56558(6) 0.62125(6) 0.1136(5) Uani d PDU 0.3571(3) A 1
F F5 0.18262(15) 0.61130(6) 0.52661(5) 0.1226(5) Uani d PDU 0.3571(3) A 1
F F6 0.37645(13) 0.59947(5) 0.66615(4) 0.0918(4) Uani d PDU 0.3571(3) A 1
F F1' 0.41611(9) 0.56856(4) 0.59362(5) 0.1662(4) Uani d PDU 0.6429(3) A 2
F F2' 0.33500(9) 0.66460(3) 0.57934(4) 0.1252(3) Uani d PDU 0.6429(3) A 2
F F3' 0.10150(8) 0.63530(3) 0.59970(4) 0.1219(3) Uani d PDU 0.6429(3) A 2
F F4' 0.19023(8) 0.54187(3) 0.61196(3) 0.1047(3) Uani d PDU 0.6429(3) A 2
F F5' 0.20880(8) 0.59029(3) 0.52393(3) 0.1044(3) Uani d PDU 0.6429(3) A 2
F F6' 0.30777(9) 0.61625(3) 0.67084(3) 0.1264(3) Uani d PDU 0.6429(3) A 2
F F7 0.24020(9) 0.46823(3) 0.13356(4) 0.1555(3) Uani d PDU 0.6578(4) B 3
F F8 0.15471(7) 0.37902(3) 0.13402(3) 0.1253(3) Uani d PDU 0.6578(4) B 3
F F9 0.34400(9) 0.34987(3) 0.07576(4) 0.1332(3) Uani d PDU 0.6578(4) B 3
F F10 0.41276(7) 0.44284(3) 0.07083(3) 0.1174(3) Uani d PDU 0.6578(4) B 3
F F11 0.16952(8) 0.41836(4) 0.04036(4) 0.1414(3) Uani d PDU 0.6578(4) B 3
F F12 0.41625(7) 0.39921(3) 0.16446(3) 0.1084(3) Uani d PDU 0.6578(4) B 3
F F7' 0.16290(13) 0.46003(5) 0.10290(6) 0.1277(5) Uani d PDU 0.3422(4) B 4
F F8' 0.19632(13) 0.35501(5) 0.13179(6) 0.1141(5) Uani d PDU 0.3422(4) B 4
F F9' 0.41047(15) 0.36154(7) 0.09097(9) 0.1694(7) Uani d PDU 0.3422(4) B 4
F F10' 0.39003(15) 0.45706(5) 0.07740(7) 0.1274(5) Uani d PDU 0.3422(4) B 4
F F11' 0.19825(15) 0.38928(5) 0.03506(5) 0.1146(5) Uani d PDU 0.3422(4) B 4
F F12' 0.35463(16) 0.42317(6) 0.17236(5) 0.1244(5) Uani d PDU 0.3422(4) B 4
N N5 0.10404(8) 0.33843(3) 0.62968(3) 0.1066(3) Uani d . 1 . .
C C33 0.78555(9) 0.53968(3) 0.57477(4) 0.1062(3) Uani d . 1 . .
N N7 0.78125(10) 0.34258(3) 0.09987(5) 0.1602(4) Uani d . 1 . .
N N6 0.77573(10) 0.52640(3) 0.62429(4) 0.1475(4) Uani d . 1 . .
C C31 0.08016(10) 0.30883(3) 0.58791(4) 0.0984(3) Uani d . 1 . .
C C35 0.78060(9) 0.38313(4) 0.06853(4) 0.1085(4) Uani d . 1 . .
C C36 0.78050(10) 0.43712(4) 0.03178(4) 0.1259(4) Uani d . 1 . .
H H36A 0.7047 0.4643 0.0444 0.189 Uiso calc R 1 . .
H H36B 0.7544 0.4281 -0.0133 0.189 Uiso calc R 1 . .
H H36C 0.8824 0.4551 0.0396 0.189 Uiso calc R 1 . .
C C32 0.04586(14) 0.26820(4) 0.53403(4) 0.1746(6) Uani d . 1 . .
H H32A 0.0538 0.2278 0.5494 0.262 Uiso calc R 1 . .
H H32B 0.1193 0.2744 0.5045 0.262 Uiso calc R 1 . .
H H32C -0.0583 0.2754 0.5124 0.262 Uiso calc R 1 . .
C C34 0.80130(13) 0.55765(4) 0.51028(5) 0.1661(5) Uani d . 1 . .
H H34A 0.7895 0.6002 0.5064 0.249 Uiso calc R 1 . .
H H34B 0.7221 0.5384 0.4803 0.249 Uiso calc R 1 . .
H H34C 0.9028 0.5463 0.5010 0.249 Uiso calc R 1 . .

loop_
_atom_site_aniso_label
_atom_site_aniso_U_11
_atom_site_aniso_U_22
_atom_site_aniso_U_33
_atom_site_aniso_U_12
_atom_site_aniso_U_13
_atom_site_aniso_U_23
N1 0.0556(3) 0.0417(3) 0.0777(3) -0.0008(2) 0.0171(3) 0.0019(3)
N2 0.0479(3) 0.0565(3) 0.0772(3) -0.0098(2) 0.0135(2) -0.0031(3)
N3 0.0414(3) 0.0638(3) 0.0782(3) 0.0146(2) 0.0086(3) 0.0082(3)
N4 0.0491(3) 0.0423(2) 0.0687(3) 0.0038(2) 0.0153(2) -0.0008(2)
C1 0.0528(3) 0.0522(3) 0.0745(4) -0.0073(3) 0.0095(3) 0.0073(3)
C2 0.0769(4) 0.0443(3) 0.0969(5) -0.0011(3) 0.0216(4) 0.0102(3)
C3 0.0755(4) 0.0515(4) 0.0866(4) -0.0107(3) 0.0235(4) 0.0034(3)
C4 0.0460(4) 0.0814(4) 0.0940(5) -0.0098(4) 0.0084(3) 0.0011(4)
C5 0.0417(3) 0.0684(4) 0.0751(4) -0.0028(3) 0.0135(3) 0.0016(3)
C6 0.1181(6) 0.0812(5) 0.0816(5) 0.0093(5) 0.0322(4) 0.0146(4)
C7 0.1896(8) 0.0949(6) 0.0756(5) 0.0273(6) 0.0475(5) 0.0120(4)
C8 0.1191(6) 0.0819(5) 0.0924(5) 0.0216(4) 0.0347(4) -0.0063(4)
C9 0.0422(3) 0.0669(4) 0.0846(4) 0.0098(3) 0.0161(3) 0.0089(4)
C10 0.0315(3) 0.0851(4) 0.0627(4) 0.0004(3) 0.0044(3) 0.0064(3)
C11 0.0444(4) 0.0794(4) 0.1099(5) 0.0140(4) 0.0063(4) 0.0117(4)
C12 0.0704(4) 0.0541(4) 0.0833(4) 0.0172(3) 0.0211(3) -0.0024(3)
C13 0.0693(4) 0.0480(3) 0.0787(4) 0.0038(3) 0.0196(3) -0.0075(3)
C14 0.0529(3) 0.0549(3) 0.0670(4) 0.0051(3) 0.0077(3) -0.0025(3)
C15 0.0500(3) 0.0482(3) 0.0837(4) -0.0050(3) 0.0223(3) -0.0031(3)
C16 0.0357(3) 0.0427(3) 0.0652(4) -0.0045(3) 0.0110(3) -0.0056(3)
C17 0.0380(3) 0.0541(3) 0.0606(4) -0.0039(3) 0.0040(3) -0.0033(3)
C18 0.0731(4) 0.0731(4) 0.0601(4) 0.0040(4) 0.0053(3) -0.0093(3)
C19 0.1019(5) 0.1020(5) 0.0634(4) 0.0083(5) 0.0104(4) -0.0075(4)
C20 0.1089(6) 0.1175(6) 0.0581(4) 0.0018(5) 0.0105(4) 0.0186(4)
C21 0.0756(4) 0.0808(4) 0.0707(4) 0.0004(4) 0.0051(4) 0.0163(4)
C22 0.0382(3) 0.0573(3) 0.0629(4) -0.0006(3) 0.0029(3) 0.0058(3)
C23 0.0343(3) 0.0401(3) 0.0772(4) -0.0001(3) 0.0112(3) -0.0025(3)
C24 0.0304(3) 0.0534(3) 0.0657(4) -0.0022(3) 0.0102(3) -0.0081(3)
C25 0.0683(4) 0.0658(4) 0.0848(4) -0.0031(4) 0.0238(3) -0.0190(4)
C26 0.1060(5) 0.1008(5) 0.0757(4) -0.0030(5) 0.0377(4) -0.0251(4)
C27 0.1132(5) 0.0969(5) 0.0768(4) -0.0098(5) 0.0502(4) -0.0042(4)
C28 0.0728(4) 0.0708(4) 0.0702(4) -0.0057(4) 0.0288(3) 0.0047(3)
C29 0.0343(3) 0.0498(3) 0.0616(4) -0.0044(3) 0.0121(3) -0.0030(3)
C30 0.0490(4) 0.0579(4) 0.1068(5) 0.0026(3) 0.0227(3) 0.0056(4)
P1 0.08036(12) 0.07039(11) 0.06361(11) -0.00682(10) 0.01862(9) -0.00671(10)
P2 0.06623(11) 0.06613(10) 0.07064(11) 0.00215(9) 0.01573(9) -0.00472(9)
F1 0.1329(9) 0.1137(8) 0.1595(10) 0.0288(8) 0.0026(8) -0.0571(7)
F2 0.1093(8) 0.1029(8) 0.0858(7) -0.0242(7) 0.0079(6) 0.0066(6)
F3 0.1785(11) 0.1382(10) 0.1804(11) 0.0607(8) 0.0457(9) -0.0407(8)
F4 0.0841(7) 0.1513(10) 0.1084(8) -0.0201(7) 0.0239(6) 0.0124(7)
F5 0.1133(9) 0.1353(9) 0.1094(9) 0.0328(8) -0.0160(7) 0.0230(8)
F6 0.1081(8) 0.0953(7) 0.0658(6) -0.0336(6) -0.0071(6) 0.0139(6)
F1' 0.1044(5) 0.1873(7) 0.2023(8) 0.0454(5) 0.0079(5) -0.0321(6)
F2' 0.1505(6) 0.0917(4) 0.1325(6) -0.0474(4) 0.0178(5) 0.0162(4)
F3' 0.1059(5) 0.1250(5) 0.1415(5) 0.0122(4) 0.0406(4) -0.0265(5)
F4' 0.1352(5) 0.0830(4) 0.0960(4) -0.0338(4) 0.0173(4) -0.0056(4)
F5' 0.1297(5) 0.1224(5) 0.0631(4) -0.0221(4) 0.0214(4) -0.0152(4)
F6' 0.1702(6) 0.1300(5) 0.0786(4) -0.0496(5) 0.0174(4) -0.0264(4)
F7 0.1567(6) 0.1295(5) 0.1872(6) 0.0447(5) 0.0487(5) -0.0561(5)
F8 0.0947(4) 0.1414(5) 0.1469(5) -0.0237(4) 0.0414(4) 0.0158(5)
F9 0.1209(5) 0.0892(4) 0.1847(6) 0.0133(4) 0.0071(5) -0.0620(4)
F10 0.1181(4) 0.1182(5) 0.1313(5) -0.0193(4) 0.0692(3) 0.0004(4)
F11 0.1152(5) 0.1628(6) 0.1288(6) 0.0188(5) -0.0395(5) 0.0289(5)
F12 0.0968(4) 0.1279(5) 0.0901(4) -0.0080(4) -0.0205(4) 0.0135(4)
F7' 0.1152(8) 0.1255(9) 0.1485(10) 0.0598(7) 0.0392(7) -0.0089(8)
F8' 0.1357(9) 0.1077(8) 0.0974(8) -0.0560(7) 0.0120(7) 0.0295(6)
F9' 0.1324(11) 0.1465(11) 0.2222(14) 0.0606(9) 0.0022(10) -0.0072(10)
F10' 0.1476(10) 0.0793(7) 0.1564(11) -0.0420(7) 0.0258(8) 0.0192(7)
F11' 0.1341(10) 0.1309(9) 0.0779(7) -0.0209(8) 0.0128(7) -0.0379(7)
F12' 0.1456(10) 0.1269(9) 0.0901(8) -0.0403(8) -0.0183(8) -0.0187(7)
N5 0.1129(5) 0.1193(5) 0.0862(4) -0.0112(4) 0.0107(4) -0.0123(4)
C33 0.0956(5) 0.0604(4) 0.1496(7) -0.0105(4) -0.0249(5) 0.0102(5)
N7 0.1228(6) 0.1230(6) 0.2330(10) -0.0107(5) 0.0204(6) 0.0198(6)
N6 0.1724(7) 0.1040(5) 0.1587(7) -0.0232(5) -0.0005(6) 0.0303(5)
C31 0.1251(6) 0.0961(5) 0.0697(5) 0.0003(5) -0.0004(5) 0.0068(4)
C35 0.0741(5) 0.1131(6) 0.1368(7) -0.0023(5) 0.0105(5) -0.0244(6)
C36 0.1063(6) 0.1524(8) 0.1174(7) 0.0097(6) 0.0105(6) 0.0157(6)
C32 0.2809(14) 0.1239(8) 0.1016(7) -0.0034(9) -0.0294(9) -0.0183(6)
C34 0.2075(11) 0.1517(8) 0.1201(8) -0.0390(8) -0.0378(8) 0.0088(7)

loop_
_atom_type_symbol
_atom_type_description
_atom_type_scat_dispersion_real
_atom_type_scat_dispersion_imag
_atom_type_scat_source
C C 0.0033 0.0016 'International Tables Vol C Tables 4.2.6.8 and 6.1.1.4'
H H 0.0000 0.0000 'International Tables Vol C Tables 4.2.6.8 and 6.1.1.4'
N N 0.0061 0.0033 'International Tables Vol C Tables 4.2.6.8 and 6.1.1.4'
F F 0.0171 0.0103 'International Tables Vol C Tables 4.2.6.8 and 6.1.1.4'
P P 0.1023 0.0942 'International Tables Vol C Tables 4.2.6.8 and 6.1.1.4'

loop_
_geom_angle_atom_site_label_1
_geom_angle_atom_site_label_2
_geom_angle_atom_site_label_3
_geom_angle
C1 N1 C2 108.31(5)
C1 N1 C30 125.37(5)
C2 N1 C30 126.30(5)
C1 N2 C3 108.16(5)
C1 N2 C4 123.98(5)
C3 N2 C4 127.54(5)
C14 N3 C12 109.09(5)
C14 N3 C11 123.81(5)
C12 N3 C11 126.82(5)
C14 N4 C13 108.73(5)
C14 N4 C15 125.25(5)
C13 N4 C15 125.82(5)
N1 C1 N2 108.74(5)
N1 C1 H1 125.6
N2 C1 H1 125.6
C3 C2 N1 107.32(5)
C3 C2 H2 126.3
N1 C2 H2 126.3
C2 C3 N2 107.46(6)
C2 C3 H3 126.3
N2 C3 H3 126.3
N2 C4 C5 110.79(5)
N2 C4 H4A 109.5
C5 C4 H4A 109.5
N2 C4 H4B 109.5
C5 C4 H4B 109.5
H4A C4 H4B 108.1
C6 C5 C10 118.51(6)
C6 C5 C4 120.41(6)
C10 C5 C4 121.02(6)
C5 C6 C7 120.09(7)
C5 C6 H6 120.0
C7 C6 H6 120.0
C6 C7 C8 121.02(7)
C6 C7 H7 119.5
C8 C7 H7 119.5
C7 C8 C9 120.05(7)
C7 C8 H8 120.0
C9 C8 H8 120.0
C8 C9 C10 118.47(6)
C8 C9 C11 121.33(6)
C10 C9 C11 120.19(6)
C9 C10 C5 121.85(6)
C9 C10 H10 119.1
C5 C10 H10 119.1
N3 C11 C9 110.54(5)
N3 C11 H11A 109.5
C9 C11 H11A 109.5
N3 C11 H11B 109.5
C9 C11 H11B 109.5
H11A C11 H11B 108.1
C13 C12 N3 106.68(5)
C13 C12 H12 126.7
N3 C12 H12 126.7
C12 C13 N4 107.33(5)
C12 C13 H13 126.3
N4 C13 H13 126.3
N4 C14 N3 108.17(5)
N4 C14 H14 125.9
N3 C14 H14 125.9
N4 C15 C16 110.23(4)
N4 C15 H15A 109.6
C16 C15 H15A 109.6
N4 C15 H15B 109.6
C16 C15 H15B 109.6
H15A C15 H15B 108.1
C17 C16 C29 120.49(5)
C17 C16 C15 118.64(5)
C29 C16 C15 120.82(5)
C16 C17 C18 121.91(6)
C16 C17 C22 119.83(5)
C18 C17 C22 118.23(5)
C19 C18 C17 120.85(6)
C19 C18 H18 119.6
C17 C18 H18 119.6
C18 C19 C20 121.14(7)
C18 C19 H19 119.4
C20 C19 H19 119.4
C21 C20 C19 120.36(7)
C21 C20 H20 119.8
C19 C20 H20 119.8
C20 C21 C22 121.39(7)
C20 C21 H21 119.3
C22 C21 H21 119.3
C23 C22 C21 122.51(6)
C23 C22 C17 119.48(5)
C21 C22 C17 118.01(6)
C24 C23 C22 120.92(5)
C24 C23 C30 120.80(5)
C22 C23 C30 118.26(5)
C23 C24 C25 123.36(6)
C23 C24 C29 119.47(5)
C25 C24 C29 117.16(5)
C26 C25 C24 121.88(6)
C26 C25 H25 119.1
C24 C25 H25 119.1
C25 C26 C27 120.71(7)
C25 C26 H26 119.6
C27 C26 H26 119.6
C28 C27 C26 121.18(7)
C28 C27 H27 119.4
C26 C27 H27 119.4
C27 C28 C29 120.86(6)
C27 C28 H28 119.6
C29 C28 H28 119.6
C16 C29 C28 122.48(5)
C16 C29 C24 119.37(5)
C28 C29 C24 118.14(5)
N1 C30 C23 109.96(5)
N1 C30 H30A 109.7
C23 C30 H30A 109.7
N1 C30 H30B 109.7
C23 C30 H30B 109.7
H30A C30 H30B 108.2
F1' P1 F3 146.83(7)
F1' P1 F4 112.00(6)
F3 P1 F4 92.50(8)
F1' P1 F2' 95.34(5)
F3 P1 F2' 60.36(7)
F4 P1 F2' 152.20(6)
F1' P1 F6' 94.23(5)
F3 P1 F6' 67.06(7)
F4 P1 F6' 80.74(5)
F2' P1 F6' 92.75(4)
F1' P1 F1 24.40(5)
F3 P1 F1 169.54(8)
F4 P1 F1 97.69(7)
F2' P1 F1 109.72(6)
F6' P1 F1 112.20(5)
F1' P1 F5 106.83(6)
F3 P1 F5 91.49(8)
F4 P1 F5 96.47(7)
F2' P1 F5 79.57(6)
F6' P1 F5 158.09(6)
F1 P1 F5 89.71(7)
F1' P1 F5' 90.15(5)
F3 P1 F5' 110.84(6)
F4 P1 F5' 94.00(5)
F2' P1 F5' 90.73(4)
F6' P1 F5' 174.13(4)
F1 P1 F5' 70.92(5)
F5 P1 F5' 19.40(5)
F1' P1 F4' 86.32(5)
F3 P1 F4' 119.24(7)
F4 P1 F4' 26.85(5)
F2' P1 F4' 176.68(4)
F6' P1 F4' 89.99(4)
F1 P1 F4' 70.86(6)
F5 P1 F4' 97.20(5)
F5' P1 F4' 86.38(4)
F1' P1 F3' 174.44(4)
F3 P1 F3' 38.53(6)
F4 P1 F3' 63.16(5)
F2' P1 F3' 89.75(4)
F6' P1 F3' 87.74(4)
F1 P1 F3' 150.60(5)
F5 P1 F3' 71.87(6)
F5' P1 F3' 87.55(4)
F4' P1 F3' 88.49(4)
F1' P1 F2 63.90(6)
F3 P1 F2 88.85(7)
F4 P1 F2 172.03(6)
F2' P1 F2 31.53(5)
F6' P1 F2 92.58(5)
F1 P1 F2 80.74(6)
F5 P1 F2 91.34(6)
F5' P1 F2 92.85(5)
F4' P1 F2 150.21(5)
F3' P1 F2 121.26(5)
F1' P1 F6 67.96(5)
F3 P1 F6 90.40(7)
F4 P1 F6 91.24(6)
F2' P1 F6 94.62(5)
F6' P1 F6 26.28(5)
F1 P1 F6 87.04(6)
F5 P1 F6 171.98(6)
F5' P1 F6 157.83(5)
F4' P1 F6 88.67(4)
F3' P1 F6 113.93(5)
F2 P1 F6 80.90(6)
F9 P2 F12' 115.66(6)
F9 P2 F11 91.39(4)
F12' P2 F11 152.46(6)
F9 P2 F9' 25.07(6)
F12' P2 F9' 96.79(8)
F11 P2 F9' 110.62(7)
F9 P2 F8 95.26(4)
F12' P2 F8 83.27(6)
F11 P2 F8 89.47(4)
F9' P2 F8 110.46(7)
F9 P2 F10' 104.13(6)
F12' P2 F10' 90.75(7)
F11 P2 F10' 87.28(6)
F9' P2 F10' 88.72(8)
F8 P2 F10' 160.41(6)
F9 P2 F10 89.10(4)
F12' P2 F10 96.09(6)
F11 P2 F10 89.06(4)
F9' P2 F10 74.10(7)
F8 P2 F10 175.43(4)
F10' P2 F10 15.10(5)
F9 P2 F11' 65.10(5)
F12' P2 F11' 172.08(7)
F11 P2 F11' 26.50(5)
F9' P2 F11' 86.08(8)
F8 P2 F11' 88.81(6)
F10' P2 F11' 96.70(7)
F10 P2 F11' 91.79(6)
F9 P2 F7 175.40(4)
F12' P2 F7 60.13(6)
F11 P2 F7 92.98(4)
F9' P2 F7 150.60(6)
F8 P2 F7 86.19(4)
F10' P2 F7 74.70(6)
F10 P2 F7 89.57(4)
F11' P2 F7 119.35(5)
F9 P2 F7' 152.27(5)
F12' P2 F7' 89.93(7)
F11 P2 F7' 62.53(5)
F9' P2 F7' 170.85(8)
F8 P2 F7' 76.41(6)
F10' P2 F7' 84.97(7)
F10 P2 F7' 99.08(6)
F11' P2 F7' 88.07(6)
F7 P2 F7' 32.32(5)
F9 P2 F8' 72.85(6)
F12' P2 F8' 86.05(7)
F11 P2 F8' 97.90(5)
F9' P2 F8' 86.63(8)
F8 P2 F8' 23.84(5)
F10' P2 F8' 174.00(6)
F10 P2 F8' 160.72(5)
F11' P2 F8' 86.76(6)
F7 P2 F8' 107.89(6)
F7' P2 F8' 100.08(7)
F9 P2 F12 87.79(4)
F12' P2 F12 29.09(6)
F11 P2 F12 176.65(4)
F9' P2 F12 67.70(7)
F8 P2 F12 93.85(4)
F10' P2 F12 89.76(6)
F10 P2 F12 87.68(4)
F11' P2 F12 152.88(5)
F7 P2 F12 87.76(4)
F7' P2 F12 118.80(5)
F8' P2 F12 84.97(5)
N6 C33 C34 178.88(10)
N5 C31 C32 177.95(10)
N7 C35 C36 176.64(10)
C35 C36 H36A 109.5
C35 C36 H36B 109.5
H36A C36 H36B 109.5
C35 C36 H36C 109.5
H36A C36 H36C 109.5
H36B C36 H36C 109.5
C31 C32 H32A 109.5
C31 C32 H32B 109.5
H32A C32 H32B 109.5
C31 C32 H32C 109.5
H32A C32 H32C 109.5
H32B C32 H32C 109.5
C33 C34 H34A 109.5
C33 C34 H34B 109.5
H34A C34 H34B 109.5
C33 C34 H34C 109.5
H34A C34 H34C 109.5
H34B C34 H34C 109.5

loop_
_geom_bond_atom_site_label_1
_geom_bond_atom_site_label_2
_geom_bond_distance
N1 C1 1.3163(7)
N1 C2 1.3673(8)
N1 C30 1.4767(8)
N2 C1 1.3202(8)
N2 C3 1.3663(8)
N2 C4 1.4789(8)
N3 C14 1.3216(8)
N3 C12 1.3674(8)
N3 C11 1.4786(8)
N4 C14 1.3192(7)
N4 C13 1.3679(8)
N4 C15 1.4728(8)
C1 H1 0.9300
C2 C3 1.3259(10)
C2 H2 0.9300
C3 H3 0.9300
C4 C5 1.4997(10)
C4 H4A 0.9700
C4 H4B 0.9700
C5 C6 1.3669(10)
C5 C10 1.3836(9)
C6 C7 1.3692(11)
C6 H6 0.9300
C7 C8 1.3707(11)
C7 H7 0.9300
C8 C9 1.3714(10)
C8 H8 0.9300
C9 C10 1.3768(9)
C9 C11 1.5025(10)
C10 H10 0.9300
C11 H11A 0.9700
C11 H11B 0.9700
C12 C13 1.3385(9)
C12 H12 0.9300
C13 H13 0.9300
C14 H14 0.9300
C15 C16 1.5052(8)
C15 H15A 0.9700
C15 H15B 0.9700
C16 C17 1.3983(8)
C16 C29 1.4047(8)
C17 C18 1.4219(9)
C17 C22 1.4337(9)
C18 C19 1.3510(10)
C18 H18 0.9300
C19 C20 1.3942(11)
C19 H19 0.9300
C20 C21 1.3490(10)
C20 H20 0.9300
C21 C22 1.4233(9)
C21 H21 0.9300
C22 C23 1.4016(9)
C23 C24 1.3934(9)
C23 C30 1.5073(9)
C24 C25 1.4281(9)
C24 C29 1.4446(9)
C25 C26 1.3377(10)
C25 H25 0.9300
C26 C27 1.3865(11)
C26 H26 0.9300
C27 C28 1.3490(10)
C27 H27 0.9300
C28 C29 1.4244(9)
C28 H28 0.9300
C30 H30A 0.9700
C30 H30B 0.9700
P1 F1' 1.5216(9)
P1 F3 1.5353(14)
P1 F4 1.5374(12)
P1 F2' 1.5459(8)
P1 F6' 1.5577(7)
P1 F1 1.5584(12)
P1 F5 1.5606(11)
P1 F5' 1.5756(7)
P1 F4' 1.5921(7)
P1 F3' 1.6038(8)
P1 F2 1.6062(12)
P1 F6 1.6090(9)
P2 F9 1.5347(7)
P2 F12' 1.5358(12)
P2 F11 1.5414(8)
P2 F9' 1.5423(15)
P2 F8 1.5483(8)
P2 F10' 1.5489(13)
P2 F10 1.5603(7)
P2 F11' 1.5621(11)
P2 F7 1.5694(8)
P2 F7' 1.5760(12)
P2 F8' 1.6004(13)
P2 F12 1.6016(7)
N5 C31 1.0938(10)
C33 N6 1.0960(13)
C33 C34 1.4374(14)
N7 C35 1.1206(13)
C31 C32 1.4472(12)
C35 C36 1.4337(13)
C36 H36A 0.9600
C36 H36B 0.9600
C36 H36C 0.9600
C32 H32A 0.9600
C32 H32B 0.9600
C32 H32C 0.9600
C34 H34A 0.9600
C34 H34B 0.9600
C34 H34C 0.9600

loop_
_geom_hbond_atom_site_label_D
_geom_hbond_atom_site_label_H
_geom_hbond_atom_site_label_A
_geom_hbond_distance_DH
_geom_hbond_distance_HA
_geom_hbond_distance_DA
_geom_hbond_angle_DHA
C1 H1 N5 0.93 2.52 3.407(3) 160
C14 H14 N5 0.93 2.47 3.387(3) 167

loop_
_geom_torsion_atom_site_label_1
_geom_torsion_atom_site_label_2
_geom_torsion_atom_site_label_3
_geom_torsion_atom_site_label_4
_geom_torsion
C2 N1 C1 N2 0.95(7)
C30 N1 C1 N2 -177.53(5)
C3 N2 C1 N1 -0.70(7)
C4 N2 C1 N1 173.20(5)
C1 N1 C2 C3 -0.84(7)
C30 N1 C2 C3 177.63(6)
N1 C2 C3 N2 0.40(7)
C1 N2 C3 C2 0.17(7)
C4 N2 C3 C2 -173.46(6)
C1 N2 C4 C5 -60.35(8)
C3 N2 C4 C5 112.35(7)
N2 C4 C5 C6 -72.17(8)
N2 C4 C5 C10 105.10(6)
C10 C5 C6 C7 -0.79(10)
C4 C5 C6 C7 176.55(7)
C5 C6 C7 C8 0.44(13)
C6 C7 C8 C9 -0.18(13)
C7 C8 C9 C10 0.29(11)
C7 C8 C9 C11 -178.19(7)
C8 C9 C10 C5 -0.67(9)
C11 C9 C10 C5 177.82(5)
C6 C5 C10 C9 0.92(9)
C4 C5 C10 C9 -176.41(5)
C14 N3 C11 C9 64.07(8)
C12 N3 C11 C9 -109.08(7)
C8 C9 C11 N3 73.67(8)
C10 C9 C11 N3 -104.78(6)
C14 N3 C12 C13 -0.28(7)
C11 N3 C12 C13 173.71(6)
N3 C12 C13 N4 0.22(7)
C14 N4 C13 C12 -0.09(7)
C15 N4 C13 C12 -175.20(5)
C13 N4 C14 N3 -0.08(6)
C15 N4 C14 N3 175.06(5)
C12 N3 C14 N4 0.22(7)
C11 N3 C14 N4 -173.99(5)
C14 N4 C15 C16 -34.62(7)
C13 N4 C15 C16 139.70(5)
N4 C15 C16 C17 -63.26(6)
N4 C15 C16 C29 113.98(6)
C29 C16 C17 C18 176.09(5)
C15 C16 C17 C18 -6.67(8)
C29 C16 C17 C22 -5.69(8)
C15 C16 C17 C22 171.55(5)
C16 C17 C18 C19 177.25(6)
C22 C17 C18 C19 -1.00(9)
C17 C18 C19 C20 1.50(10)
C18 C19 C20 C21 -0.65(11)
C19 C20 C21 C22 -0.69(11)
C20 C21 C22 C23 -177.76(6)
C20 C21 C22 C17 1.13(9)
C16 C17 C22 C23 0.35(8)
C18 C17 C22 C23 178.63(5)
C16 C17 C22 C21 -178.58(5)
C18 C17 C22 C21 -0.29(8)
C21 C22 C23 C24 -175.97(5)
C17 C22 C23 C24 5.15(8)
C21 C22 C23 C30 5.72(8)
C17 C22 C23 C30 -173.15(5)
C22 C23 C24 C25 174.29(5)
C30 C23 C24 C25 -7.45(8)
C22 C23 C24 C29 -5.25(7)
C30 C23 C24 C29 173.01(5)
C23 C24 C25 C26 -177.72(6)
C29 C24 C25 C26 1.83(8)
C24 C25 C26 C27 -0.53(10)
C25 C26 C27 C28 -1.90(11)
C26 C27 C28 C29 2.91(10)
C17 C16 C29 C28 -173.25(5)
C15 C16 C29 C28 9.57(8)
C17 C16 C29 C24 5.57(7)
C15 C16 C29 C24 -171.61(5)
C27 C28 C29 C16 177.34(6)
C27 C28 C29 C24 -1.50(8)
C23 C24 C29 C16 -0.11(7)
C25 C24 C29 C16 -179.68(5)
C23 C24 C29 C28 178.76(5)
C25 C24 C29 C28 -0.81(7)
C1 N1 C30 C23 29.28(8)
C2 N1 C30 C23 -148.93(6)
C24 C23 C30 N1 -111.55(6)
C22 C23 C30 N1 66.75(6)
